data_4001491
loop_
_publ_author_name
'Wang, Lei'
'Hung, Yi-Chung'
'Hwu, Shiou-Jyh'
'Koo, Hyun-Joo'
'Whangbo, M.-H.'

_publ_section_title
;
 Synthesis, Structure, and Properties of a New Family of Mixed-Framework
 Chalcohalide Semiconductors:&#x00A0; CdSbS2X (X = Cl, Br), CdBiS2X (X =
 Cl, Br), and CdBiSe2X (X = Br, I)
;
_journal_issue 5
_journal_name_full 'Chemistry of Materials'
_journal_page_first 1219
_journal_paper_doi 10.1021/cm0522230
_journal_volume 18
_journal_year 2006
_chemical_formula_moiety 'Cd Cl S2 Sb'
_chemical_formula_sum 'Cd Cl S2 Sb'
_chemical_formula_weight 333.72
_chemical_name_systematic
; 
 ? 
;
_space_group_IT_number 62
_symmetry_cell_setting orthorhombic
_symmetry_space_group_name_Hall '-P 2ac 2n'
_symmetry_space_group_name_H-M 'P n m a'
_atom_sites_solution_hydrogens geom
_atom_sites_solution_primary direct
_atom_sites_solution_secondary difmap
_audit_creation_method SHELXL-97
_cell_angle_alpha 90.00
_cell_angle_beta 90.00
_cell_angle_gamma 90.00
_cell_formula_units_Z 4
_cell_length_a 9.5850(19)
_cell_length_b 3.9910(8)
_cell_length_c 12.443(3)
_cell_measurement_reflns_used 3072
_cell_measurement_temperature 293.15
_cell_measurement_theta_max 26.3714
_cell_measurement_theta_min 2.6799
_cell_volume 475.99(18)
_computing_cell_refinement 'CrystalClear (Rigaku/MSC, 1999)'
_computing_data_collection 'CrystalClear (Rigaku/MSC, 1999)'
_computing_data_reduction 'CrystalClear (Rigaku/MSC, 1999)'
_computing_molecular_graphics 'SHELXTL (Bruker-AXS, 1999)'
_computing_publication_material 'SHELXTL (Bruker-AXS, 1999)'
_computing_structure_refinement 'SHELXTL (Bruker-AXS, 1999)'
_computing_structure_solution 'SHELXTL (Bruker-AXS, 1999)'
_diffrn_ambient_temperature 293.15
_diffrn_detector_area_resol_mean 14.6199
_diffrn_measured_fraction_theta_full 0.989
_diffrn_measured_fraction_theta_max 0.989
_diffrn_measurement_details
;
scan:
    Number of images: 360
               Slice: -90.0000 - 90.0000
         Image width: 0.5000
            Exp time: 20.0000
       Rotation axis: Omega
               Omega: 0.0000
                 Chi: 45.0000
                 Phi: 0.0000
                 XTD: 27.1619
              2theta: -0.0840
scan:
    Number of images: 120
               Slice: -30.0000 - 30.0000
         Image width: 0.5000
            Exp time: 20.0000
       Rotation axis: Omega
               Omega: 0.0000
                 Chi: 45.0000
                 Phi: 90.0000
                 XTD: 27.1619
              2theta: -0.0840
;
_diffrn_measurement_device
;
Mercury CCD (2x2 bin mode)
;
_diffrn_measurement_device_details
;
AFC8: Eulerian 3-circle
;
_diffrn_measurement_device_type 'Rigaku AFC8S'
_diffrn_measurement_method '\w scans'
_diffrn_radiation_detector CCD
_diffrn_radiation_monochromator graphite
_diffrn_radiation_source 'normal-focus sealed tube'
_diffrn_radiation_type MoK\a
_diffrn_radiation_wavelength 0.71073
_diffrn_reflns_av_R_equivalents 0.0467
_diffrn_reflns_av_sigmaI/netI 0.0214
_diffrn_reflns_limit_h_max 11
_diffrn_reflns_limit_h_min -11
_diffrn_reflns_limit_k_max 4
_diffrn_reflns_limit_k_min -4
_diffrn_reflns_limit_l_max 15
_diffrn_reflns_limit_l_min -15
_diffrn_reflns_number 4286
_diffrn_reflns_theta_full 26.35
_diffrn_reflns_theta_max 26.35
_diffrn_reflns_theta_min 2.68
_diffrn_standards_decay_% 0
_diffrn_standards_interval_count 0
_diffrn_standards_interval_time 0
_diffrn_standards_number 0
_exptl_absorpt_coefficient_mu 11.380
_exptl_absorpt_correction_T_max 0.7718
_exptl_absorpt_correction_T_min 0.1052
_exptl_absorpt_correction_type multi-scan
_exptl_absorpt_process_details 'REQAB, CrystalClear'
_exptl_crystal_colour Yellow
_exptl_crystal_density_diffrn 4.657
_exptl_crystal_density_method 'not measured'
_exptl_crystal_description Needle
_exptl_crystal_F_000 592
_exptl_crystal_size_max 0.36
_exptl_crystal_size_mid 0.02
_exptl_crystal_size_min 0.02
_refine_diff_density_max 0.677
_refine_diff_density_min -0.789
_refine_diff_density_rms 0.181
_refine_ls_extinction_coef 0.0146(7)
_refine_ls_extinction_expression Fc^*^=kFc[1+0.001xFc^2^\l^3^/sin(2\q)]^-1/4^
_refine_ls_extinction_method SHELXL
_refine_ls_goodness_of_fit_ref 1.135
_refine_ls_matrix_type full
_refine_ls_number_parameters 32
_refine_ls_number_reflns 546
_refine_ls_number_restraints 0
_refine_ls_restrained_S_all 1.135
_refine_ls_R_factor_all 0.0246
_refine_ls_R_factor_gt 0.0201
_refine_ls_shift/su_max 0.001
_refine_ls_shift/su_mean 0.000
_refine_ls_structure_factor_coef Fsqd
_refine_ls_weighting_details 'calc w=1/[\s^2^(Fo^2^)+(0.0180P)^2^+1.1715P] where P=(Fo^2^+2Fc^2^)/3'
_refine_ls_weighting_scheme calc
_refine_ls_wR_factor_gt 0.0420
_refine_ls_wR_factor_ref 0.0431
_reflns_number_gt 508
_reflns_number_total 546
_reflns_threshold_expression >2sigma(I)
_cod_data_source_file cm0522230si20051006_033637.cif
_cod_data_source_block CdSbS2CL_LW2-83-1a-new
_cod_original_cell_volume 475.99(16)
_cod_original_sg_symbol_H-M Pnma
_cod_database_code 4001491

loop_
_symmetry_equiv_pos_as_xyz
'x, y, z'
'-x+1/2, -y, z+1/2'
'-x, y+1/2, -z'
'x+1/2, -y+1/2, -z+1/2'
'-x, -y, -z'
'x-1/2, y, -z-1/2'
'x, -y-1/2, z'
'-x-1/2, y-1/2, z-1/2'

loop_
_atom_site_label
_atom_site_type_symbol
_atom_site_fract_x
_atom_site_fract_y
_atom_site_fract_z
_atom_site_U_iso_or_equiv
_atom_site_adp_type
_atom_site_occupancy
_atom_site_symmetry_multiplicity
_atom_site_calc_flag
_atom_site_refinement_flags
Sb Sb 0.68609(5) 1.2500 0.46636(3) 0.01836(16) Uani 1 2 d S
Cd Cd 1.00108(5) 0.7500 0.27053(4) 0.01892(17) Uani 1 2 d S
S2 S 0.74185(16) 0.7500 0.33195(12) 0.0139(3) Uani 1 2 d S
S1 S 0.44993(16) 1.2500 0.38898(12) 0.0142(3) Uani 1 2 d S
Cl Cl 1.07295(18) 0.2500 0.39474(13) 0.0217(3) Uani 1 2 d S

loop_
_atom_site_aniso_label
_atom_site_aniso_U_11
_atom_site_aniso_U_22
_atom_site_aniso_U_33
_atom_site_aniso_U_23
_atom_site_aniso_U_13
_atom_site_aniso_U_12
Sb 0.0156(2) 0.0207(3) 0.0188(2) 0.000 -0.00373(16) 0.000
Cd 0.0180(3) 0.0188(3) 0.0199(3) 0.000 0.00386(19) 0.000
S2 0.0131(7) 0.0143(7) 0.0143(7) 0.000 0.0010(6) 0.000
S1 0.0129(7) 0.0151(7) 0.0146(7) 0.000 -0.0007(6) 0.000
Cl 0.0275(9) 0.0187(7) 0.0190(7) 0.000 -0.0054(6) 0.000

loop_
_atom_type_symbol
_atom_type_description
_atom_type_scat_dispersion_real
_atom_type_scat_dispersion_imag
_atom_type_scat_source
S S 0.1246 0.1234 'International Tables Vol C Tables 4.2.6.8 and 6.1.1.4'
Cl Cl 0.1484 0.1585 'International Tables Vol C Tables 4.2.6.8 and 6.1.1.4'
Cd Cd -0.8075 1.2024 'International Tables Vol C Tables 4.2.6.8 and 6.1.1.4'
Sb Sb -0.5866 1.5461 'International Tables Vol C Tables 4.2.6.8 and 6.1.1.4'

loop_
_geom_angle_atom_site_label_1
_geom_angle_atom_site_label_2
_geom_angle_atom_site_label_3
_geom_angle
_geom_angle_site_symmetry_1
_geom_angle_site_symmetry_3
S1 Sb S2 86.49(4) . .
S1 Sb S2 86.49(4) . 1_565
S2 Sb S2 97.31(5) . 1_565
S2 Cd Cl 94.47(5) . 1_565
S2 Cd Cl 94.47(5) . .
Cl Cd Cl 99.41(6) 1_565 .
S2 Cd S2 168.17(3) . 6_656
Cl Cd S2 93.17(5) 1_565 6_656
Cl Cd S2 93.17(5) . 6_656
S2 Cd S1 92.30(4) . 6_646
Cl Cd S1 171.24(5) 1_565 6_646
Cl Cd S1 85.58(4) . 6_646
S2 Cd S1 79.29(4) 6_656 6_646
S2 Cd S1 92.30(4) . 6_656
Cl Cd S1 85.58(4) 1_565 6_656
Cl Cd S1 171.24(5) . 6_656
S2 Cd S1 79.29(4) 6_656 6_656
S1 Cd S1 88.61(5) 6_646 6_656
Cd S2 Cd 133.98(6) . 6_556
Cd S2 Sb 112.16(4) . .
Cd S2 Sb 97.37(4) 6_556 .
Cd S2 Sb 112.16(4) . 1_545
Cd S2 Sb 97.37(4) 6_556 1_545
Sb S2 Sb 97.31(5) . 1_545
Sb S1 Cd 96.55(4) . 6_556
Sb S1 Cd 96.55(4) . 6_566
Cd S1 Cd 88.61(5) 6_556 6_566
Cd Cl Cd 99.41(6) 1_545 .

loop_
_geom_bond_atom_site_label_1
_geom_bond_atom_site_label_2
_geom_bond_distance
_geom_bond_site_symmetry_2
Sb S1 2.4598(16) .
Sb S2 2.6580(11) .
Sb S2 2.6580(11) 1_565
Cd S2 2.5996(17) .
Cd Cl 2.6163(11) 1_565
Cd Cl 2.6163(11) .
Cd S2 2.6366(17) 6_656
Cd S1 2.8569(12) 6_646
Cd S1 2.8569(12) 6_656
S2 Cd 2.6366(17) 6_556
S2 Sb 2.6580(11) 1_545
S1 Cd 2.8569(12) 6_556
S1 Cd 2.8569(12) 6_566
Cl Cd 2.6163(11) 1_545
